data_7710216
loop_
_publ_author_name
'Gildenast, Hans'
'Gruszien, Lukas'
'Friedt, Felix'
'Englert, Ulli'

_publ_section_title
;
 Phosphorus or nitrogen -- the first phosphatriptycene in coordination
 polymer chemistry
;
_journal_name_full 'Dalton Transactions'
_journal_paper_doi 10.1039/D2DT00728B
_journal_year 2022
_chemical_formula_moiety 'C58 H40 Cl4 Hg2 N2 P2 Si2, 2(C H Cl3), C4 H8 O'
_chemical_formula_sum 'C64 H50 Cl10 Hg2 N2 O P2 Si2'
_chemical_formula_weight 1736.86
_chemical_name_common 7
_space_group_crystal_system triclinic
_space_group_IT_number 2
_space_group_name_Hall '-P 1'
_space_group_name_H-M_alt 'P -1'
_atom_sites_solution_hydrogens geom
_atom_sites_solution_primary dual
_audit_creation_method SHELXL-2018/3
_audit_update_record
;
2022-03-01 deposited with the CCDC.	2022-05-03 downloaded from the CCDC.
;
_cell_angle_alpha 70.200(5)
_cell_angle_beta 79.194(5)
_cell_angle_gamma 65.299(5)
_cell_formula_units_Z 1
_cell_length_a 10.987(3)
_cell_length_b 12.762(4)
_cell_length_c 13.078(4)
_cell_measurement_reflns_used 4188
_cell_measurement_temperature 100(2)
_cell_measurement_theta_max 20.05
_cell_measurement_theta_min 2.16
_cell_volume 1565.2(8)
_computing_cell_refinement SMART
_computing_data_collection 'SMART (Bruker, 2001)'
_computing_data_reduction 'SAINT-PLUS (Bruker, 2009)'
_computing_molecular_graphics 'PLATON (Spek, 2009)'
_computing_publication_material SHELXL2018
_computing_structure_refinement 'SHELXL-2018/3 (Sheldrick, 2018)'
_computing_structure_solution 'SHELXT 2018/2 (Sheldrick, 2018)'
_diffrn_ambient_temperature 100(2)
_diffrn_measured_fraction_theta_full 1.000
_diffrn_measured_fraction_theta_max 0.963
_diffrn_measurement_device_type 'CCD area detector'
_diffrn_measurement_method 'omega scans'
_diffrn_radiation_monochromator multilayer-optics
_diffrn_radiation_source microsource
_diffrn_radiation_type MoK\a
_diffrn_radiation_wavelength 0.71073
_diffrn_reflns_av_R_equivalents 0.1185
_diffrn_reflns_av_unetI/netI 0.0888
_diffrn_reflns_Laue_measured_fraction_full 1.000
_diffrn_reflns_Laue_measured_fraction_max 0.963
_diffrn_reflns_limit_h_max 15
_diffrn_reflns_limit_h_min -15
_diffrn_reflns_limit_k_max 18
_diffrn_reflns_limit_k_min -18
_diffrn_reflns_limit_l_max 18
_diffrn_reflns_limit_l_min -18
_diffrn_reflns_number 54562
_diffrn_reflns_point_group_measured_fraction_full 1.000
_diffrn_reflns_point_group_measured_fraction_max 0.963
_diffrn_reflns_theta_full 25.242
_diffrn_reflns_theta_max 30.720
_diffrn_reflns_theta_min 1.657
_exptl_absorpt_coefficient_mu 5.460
_exptl_absorpt_correction_T_max 0.7461
_exptl_absorpt_correction_T_min 0.4504
_exptl_absorpt_correction_type multi-scan
_exptl_absorpt_process_details SADABS
_exptl_crystal_colour colourless
_exptl_crystal_density_diffrn 1.843
_exptl_crystal_description plate
_exptl_crystal_F_000 844
_exptl_crystal_size_max 0.120
_exptl_crystal_size_mid 0.050
_exptl_crystal_size_min 0.010
_refine_diff_density_max 2.866
_refine_diff_density_min -2.544
_refine_diff_density_rms 0.251
_refine_ls_extinction_coef 0.0101(6)
_refine_ls_extinction_expression Fc^*^=kFc[1+0.001xFc^2^\l^3^/sin(2\q)]^-1/4^
_refine_ls_extinction_method 'SHELXL-2018/3 (Sheldrick 2018)'
_refine_ls_goodness_of_fit_ref 1.023
_refine_ls_hydrogen_treatment constr
_refine_ls_matrix_type full
_refine_ls_number_parameters 373
_refine_ls_number_reflns 9384
_refine_ls_number_restraints 5
_refine_ls_restrained_S_all 1.023
_refine_ls_R_factor_all 0.0885
_refine_ls_R_factor_gt 0.0553
_refine_ls_shift/su_max 0.000
_refine_ls_shift/su_mean 0.000
_refine_ls_structure_factor_coef Fsqd
_refine_ls_weighting_details 'w=1/[\s^2^(Fo^2^)+(0.0746P)^2^] where P=(Fo^2^+2Fc^2^)/3'
_refine_ls_weighting_scheme calc
_refine_ls_wR_factor_gt 0.1261
_refine_ls_wR_factor_ref 0.1440
_reflns_Friedel_coverage 0.000
_reflns_number_gt 6838
_reflns_number_total 9384
_reflns_threshold_expression 'I > 2\s(I)'
_cod_data_source_file d2dt00728b2.cif
_cod_data_source_block 7
_cod_database_code 7710216
_shelx_shelxl_version_number 2018/3
_shelx_space_group_comment
;
The symmetry employed for this shelxl refinement is uniquely defined
by the following loop, which should always be used as a source of
symmetry information in preference to the above space-group names.
They are only intended as comments.
;
_shelx_estimated_absorpt_t_min 0.560
_shelx_estimated_absorpt_t_max 0.947

loop_
_space_group_symop_operation_xyz
'x, y, z'
'-x, -y, -z'

loop_
_atom_site_label
_atom_site_type_symbol
_atom_site_fract_x
_atom_site_fract_y
_atom_site_fract_z
_atom_site_U_iso_or_equiv
_atom_site_adp_type
_atom_site_occupancy
_atom_site_site_symmetry_order
_atom_site_calc_flag
_atom_site_refinement_flags_posn
_atom_site_refinement_flags_adp
_atom_site_refinement_flags_occupancy
_atom_site_disorder_assembly
_atom_site_disorder_group
Hg1 Hg 0.63321(2) 0.33540(2) 0.53125(2) 0.02905(11) Uani 1 1 d . . . . .
Cl1 Cl 0.42094(16) 0.44927(14) 0.42701(14) 0.0311(3) Uani 1 1 d . . . . .
Cl2 Cl 0.58184(17) 0.22140(15) 0.70833(13) 0.0354(4) Uani 1 1 d . . . . .
Cl3 Cl 2.2249(3) 0.0246(2) 0.04924(15) 0.0639(7) Uani 1 1 d . . . . .
Cl4 Cl 2.1348(2) 0.01456(18) -0.13917(16) 0.0459(5) Uani 1 1 d . . . . .
Cl5 Cl 2.34301(19) 0.10589(17) -0.16237(16) 0.0441(4) Uani 1 1 d . . . . .
P1 P 0.83925(15) 0.32008(14) 0.42345(12) 0.0212(3) Uani 1 1 d . . . . .
Si1 Si 1.10858(16) 0.29141(14) 0.30196(12) 0.0198(3) Uani 1 1 d . . . . .
N1 N 1.8921(6) 0.2852(6) -0.0545(5) 0.0375(14) Uani 1 1 d . . . . .
C1 C 0.8326(6) 0.4346(5) 0.2936(4) 0.0217(11) Uani 1 1 d . . . . .
C2 C 0.7131(6) 0.5269(5) 0.2527(5) 0.0243(12) Uani 1 1 d . . . . .
H2 H 0.629924 0.533015 0.292623 0.029 Uiso 1 1 calc R U . . .
C3 C 0.7185(7) 0.6103(6) 0.1516(5) 0.0288(13) Uani 1 1 d . . . . .
H3 H 0.638132 0.673408 0.121642 0.035 Uiso 1 1 calc R U . . .
C4 C 0.8405(6) 0.6012(6) 0.0950(5) 0.0264(13) Uani 1 1 d . . . . .
H4 H 0.843017 0.658258 0.026302 0.032 Uiso 1 1 calc R U . . .
C5 C 0.9605(6) 0.5092(5) 0.1374(5) 0.0243(12) Uani 1 1 d . . . . .
H5 H 1.043679 0.505004 0.098237 0.029 Uiso 1 1 calc R U . . .
C6 C 0.9573(6) 0.4240(5) 0.2370(4) 0.0200(11) Uani 1 1 d . . . . .
C7 C 0.9247(5) 0.1817(5) 0.3843(4) 0.0194(11) Uani 1 1 d . . . . .
C8 C 0.8646(6) 0.0994(5) 0.4069(4) 0.0227(12) Uani 1 1 d . . . . .
H8 H 0.778296 0.114246 0.443286 0.027 Uiso 1 1 calc R U . . .
C9 C 0.9331(6) -0.0062(6) 0.3752(5) 0.0252(12) Uani 1 1 d . . . . .
H9 H 0.891882 -0.061876 0.386935 0.030 Uiso 1 1 calc R U . . .
C10 C 1.0609(6) -0.0287(5) 0.3267(5) 0.0248(12) Uani 1 1 d . . . . .
H10 H 1.108624 -0.102129 0.308590 0.030 Uiso 1 1 calc R U . . .
C11 C 1.1207(6) 0.0533(5) 0.3040(5) 0.0229(12) Uani 1 1 d . . . . .
H11 H 1.208874 0.035245 0.270882 0.028 Uiso 1 1 calc R U . . .
C12 C 1.0530(6) 0.1632(5) 0.3291(4) 0.0216(11) Uani 1 1 d . . . . .
C13 C 0.9636(6) 0.3239(5) 0.4948(5) 0.0217(11) Uani 1 1 d . . . . .
C14 C 0.9342(6) 0.3421(6) 0.5978(5) 0.0271(13) Uani 1 1 d . . . . .
H14 H 0.846928 0.354792 0.631877 0.033 Uiso 1 1 calc R U . . .
C15 C 1.0338(7) 0.3415(6) 0.6497(5) 0.0302(14) Uani 1 1 d . . . . .
H15 H 1.014582 0.353677 0.719622 0.036 Uiso 1 1 calc R U . . .
C16 C 1.1600(7) 0.3233(6) 0.6007(5) 0.0307(14) Uani 1 1 d . . . . .
H16 H 1.227663 0.321840 0.637523 0.037 Uiso 1 1 calc R U . . .
C17 C 1.1901(7) 0.3067(5) 0.4961(5) 0.0247(12) Uani 1 1 d . . . . .
H17 H 1.277695 0.294110 0.462927 0.030 Uiso 1 1 calc R U . . .
C18 C 1.0908(6) 0.3090(5) 0.4415(5) 0.0209(11) Uani 1 1 d . . . . .
C19 C 1.2666(6) 0.2904(5) 0.2235(5) 0.0212(11) Uani 1 1 d . . . . .
C20 C 1.3395(6) 0.2137(5) 0.1582(5) 0.0221(11) Uani 1 1 d . . . . .
H20 H 1.307622 0.156522 0.154402 0.027 Uiso 1 1 calc R U . . .
C21 C 1.4569(6) 0.2194(5) 0.0991(5) 0.0234(12) Uani 1 1 d . . . . .
H21 H 1.502888 0.167738 0.054404 0.028 Uiso 1 1 calc R U . . .
C22 C 1.5076(6) 0.3011(5) 0.1052(5) 0.0243(12) Uani 1 1 d . . . . .
C23 C 1.4361(6) 0.3789(6) 0.1693(5) 0.0275(13) Uani 1 1 d . . . . .
H23 H 1.469013 0.435039 0.174133 0.033 Uiso 1 1 calc R U . . .
C24 C 1.3179(6) 0.3739(6) 0.2255(5) 0.0262(13) Uani 1 1 d . . . . .
H24 H 1.269608 0.428761 0.266844 0.031 Uiso 1 1 calc R U . . .
C25 C 1.6379(6) 0.3003(6) 0.0474(5) 0.0245(12) Uani 1 1 d . . . . .
C26 C 1.6745(6) 0.2812(6) -0.0535(5) 0.0289(13) Uani 1 1 d . . . . .
H26 H 1.614140 0.272624 -0.090473 0.035 Uiso 1 1 calc R U . . .
C27 C 1.8000(7) 0.2747(6) -0.1001(6) 0.0336(15) Uani 1 1 d . . . . .
H27 H 1.822754 0.261716 -0.169825 0.040 Uiso 1 1 calc R U . . .
C28 C 1.8565(8) 0.3045(7) 0.0433(6) 0.0392(17) Uani 1 1 d . . . . .
H28 H 1.919425 0.312153 0.078182 0.047 Uiso 1 1 calc R U . . .
C29 C 1.7305(7) 0.3138(6) 0.0967(5) 0.0314(14) Uani 1 1 d . . . . .
H29 H 1.708639 0.329086 0.165445 0.038 Uiso 1 1 calc R U . . .
C30 C 2.1945(7) 0.0950(7) -0.0893(6) 0.0368(16) Uani 1 1 d . . . . .
H30 H 2.124585 0.178208 -0.098008 0.044 Uiso 1 1 calc R U . . .
O1 O 0.5541(13) 0.1083(11) 0.4887(9) 0.059(3) Uiso 0.5 1 d D . P A -1
C31 C 0.5579(16) 0.0138(14) 0.5845(12) 0.047(4) Uiso 0.5 1 d D . P A -1
H31A H 0.537891 0.042931 0.649351 0.057 Uiso 0.5 1 calc R U P A -1
H31B H 0.647592 -0.052459 0.590472 0.057 Uiso 0.5 1 calc R U P A -1
C32 C 0.4527(17) -0.0290(17) 0.5761(13) 0.046(4) Uiso 0.5 1 d D . P A -1
H32A H 0.364702 0.014079 0.608817 0.055 Uiso 0.5 1 calc R U P A -1
H32B H 0.479643 -0.116974 0.610288 0.055 Uiso 0.5 1 calc R U P A -1
C33 C 0.451(2) 0.004(2) 0.4533(13) 0.070(6) Uiso 0.5 1 d D . P A -1
H33A H 0.482736 -0.069473 0.430190 0.084 Uiso 0.5 1 calc R U P A -1
H33B H 0.357768 0.054604 0.430145 0.084 Uiso 0.5 1 calc R U P A -1
C34 C 0.5405(19) 0.0739(18) 0.4006(13) 0.051(5) Uiso 0.5 1 d D . P A -1
H34A H 0.628286 0.022118 0.374477 0.061 Uiso 0.5 1 calc R U P A -1
H34B H 0.497606 0.144999 0.339287 0.061 Uiso 0.5 1 calc R U P A -1

loop_
_atom_site_aniso_label
_atom_site_aniso_U_11
_atom_site_aniso_U_22
_atom_site_aniso_U_33
_atom_site_aniso_U_23
_atom_site_aniso_U_13
_atom_site_aniso_U_12
Hg1 0.02483(15) 0.03659(16) 0.02449(14) -0.01396(10) 0.00914(9) -0.01101(10)
Cl1 0.0273(8) 0.0315(8) 0.0418(9) -0.0206(7) -0.0018(6) -0.0104(6)
Cl2 0.0358(9) 0.0322(8) 0.0307(8) -0.0126(6) 0.0155(6) -0.0105(7)
Cl3 0.113(2) 0.0873(17) 0.0271(9) -0.0221(10) 0.0063(10) -0.0723(16)
Cl4 0.0610(12) 0.0477(11) 0.0428(10) -0.0221(8) -0.0085(9) -0.0244(9)
Cl5 0.0394(10) 0.0379(10) 0.0474(10) -0.0123(8) 0.0091(8) -0.0124(8)
P1 0.0206(7) 0.0251(7) 0.0200(7) -0.0125(6) 0.0047(5) -0.0084(6)
Si1 0.0210(8) 0.0233(8) 0.0185(7) -0.0110(6) 0.0041(6) -0.0100(6)
N1 0.036(3) 0.044(3) 0.042(3) -0.023(3) 0.018(3) -0.025(3)
C1 0.026(3) 0.025(3) 0.019(3) -0.014(2) 0.005(2) -0.011(2)
C2 0.026(3) 0.029(3) 0.023(3) -0.016(2) 0.002(2) -0.010(2)
C3 0.032(3) 0.033(3) 0.024(3) -0.017(3) 0.001(2) -0.010(3)
C4 0.030(3) 0.027(3) 0.021(3) -0.008(2) 0.002(2) -0.010(3)
C5 0.027(3) 0.025(3) 0.023(3) -0.013(2) 0.007(2) -0.009(2)
C6 0.020(3) 0.024(3) 0.020(3) -0.014(2) 0.002(2) -0.007(2)
C7 0.018(3) 0.025(3) 0.015(2) -0.008(2) 0.0016(19) -0.006(2)
C8 0.027(3) 0.028(3) 0.018(3) -0.009(2) 0.002(2) -0.015(2)
C9 0.029(3) 0.031(3) 0.023(3) -0.013(2) -0.001(2) -0.016(3)
C10 0.033(3) 0.019(3) 0.024(3) -0.009(2) -0.001(2) -0.009(2)
C11 0.025(3) 0.028(3) 0.020(3) -0.015(2) 0.003(2) -0.009(2)
C12 0.020(3) 0.027(3) 0.020(3) -0.011(2) 0.000(2) -0.008(2)
C13 0.025(3) 0.020(3) 0.021(3) -0.009(2) 0.000(2) -0.007(2)
C14 0.030(3) 0.031(3) 0.024(3) -0.016(3) 0.008(2) -0.013(3)
C15 0.043(4) 0.026(3) 0.023(3) -0.014(2) 0.001(3) -0.011(3)
C16 0.037(4) 0.035(4) 0.030(3) -0.015(3) -0.005(3) -0.017(3)
C17 0.033(3) 0.025(3) 0.020(3) -0.007(2) -0.001(2) -0.015(3)
C18 0.028(3) 0.020(3) 0.021(3) -0.010(2) 0.001(2) -0.012(2)
C19 0.019(3) 0.024(3) 0.021(3) -0.010(2) 0.006(2) -0.010(2)
C20 0.021(3) 0.026(3) 0.023(3) -0.011(2) 0.005(2) -0.012(2)
C21 0.020(3) 0.028(3) 0.022(3) -0.013(2) 0.002(2) -0.006(2)
C22 0.021(3) 0.026(3) 0.023(3) -0.006(2) 0.005(2) -0.010(2)
C23 0.030(3) 0.027(3) 0.031(3) -0.015(3) 0.005(3) -0.014(3)
C24 0.029(3) 0.026(3) 0.026(3) -0.014(2) 0.007(2) -0.011(3)
C25 0.026(3) 0.025(3) 0.026(3) -0.013(2) 0.011(2) -0.014(2)
C26 0.028(3) 0.039(4) 0.027(3) -0.015(3) 0.010(2) -0.019(3)
C27 0.033(4) 0.042(4) 0.031(3) -0.018(3) 0.011(3) -0.019(3)
C28 0.039(4) 0.045(4) 0.046(4) -0.027(3) 0.014(3) -0.024(3)
C29 0.033(3) 0.040(4) 0.034(3) -0.026(3) 0.012(3) -0.020(3)
C30 0.044(4) 0.039(4) 0.034(3) -0.019(3) 0.009(3) -0.020(3)

loop_
_atom_type_symbol
_atom_type_description
_atom_type_scat_dispersion_real
_atom_type_scat_dispersion_imag
_atom_type_scat_source
C C 0.0033 0.0016 'International Tables Vol C Tables 4.2.6.8 and 6.1.1.4'
H H 0.0000 0.0000 'International Tables Vol C Tables 4.2.6.8 and 6.1.1.4'
N N 0.0061 0.0033 'International Tables Vol C Tables 4.2.6.8 and 6.1.1.4'
O O 0.0106 0.0060 'International Tables Vol C Tables 4.2.6.8 and 6.1.1.4'
Si Si 0.0817 0.0704 'International Tables Vol C Tables 4.2.6.8 and 6.1.1.4'
P P 0.1023 0.0942 'International Tables Vol C Tables 4.2.6.8 and 6.1.1.4'
Cl Cl 0.1484 0.1585 'International Tables Vol C Tables 4.2.6.8 and 6.1.1.4'
Hg Hg -2.3894 9.2266 'International Tables Vol C Tables 4.2.6.8 and 6.1.1.4'

loop_
_geom_angle_atom_site_label_1
_geom_angle_atom_site_label_2
_geom_angle_atom_site_label_3
_geom_angle
_geom_angle_site_symmetry_1
_geom_angle_site_symmetry_3
_geom_angle_publ_flag
Cl2 Hg1 P1 132.99(6) . . ?
Cl2 Hg1 Cl1 108.64(6) . . ?
P1 Hg1 Cl1 115.71(6) . . ?
Cl2 Hg1 Cl1 99.65(6) . 2_666 ?
P1 Hg1 Cl1 98.31(5) . 2_666 ?
Cl1 Hg1 Cl1 85.85(5) . 2_666 ?
Hg1 Cl1 Hg1 94.15(5) . 2_666 ?
C1 P1 C13 103.9(3) . . ?
C1 P1 C7 101.9(2) . . ?
C13 P1 C7 104.1(3) . . ?
C1 P1 Hg1 117.9(2) . . ?
C13 P1 Hg1 112.23(19) . . ?
C7 P1 Hg1 115.2(2) . . ?
C19 Si1 C18 115.9(3) . . ?
C19 Si1 C12 121.1(3) . . ?
C18 Si1 C12 101.9(3) . . ?
C19 Si1 C6 112.7(3) . . ?
C18 Si1 C6 101.3(2) . . ?
C12 Si1 C6 101.2(3) . . ?
C28 N1 C27 116.1(6) . . ?
C2 C1 C6 122.1(5) . . ?
C2 C1 P1 122.8(5) . . ?
C6 C1 P1 115.1(4) . . ?
C1 C2 C3 118.4(6) . . ?
C1 C2 H2 120.8 . . ?
C3 C2 H2 120.8 . . ?
C4 C3 C2 120.1(6) . . ?
C4 C3 H3 119.9 . . ?
C2 C3 H3 119.9 . . ?
C3 C4 C5 121.1(6) . . ?
C3 C4 H4 119.5 . . ?
C5 C4 H4 119.5 . . ?
C6 C5 C4 119.7(6) . . ?
C6 C5 H5 120.1 . . ?
C4 C5 H5 120.1 . . ?
C5 C6 C1 118.5(5) . . ?
C5 C6 Si1 124.9(4) . . ?
C1 C6 Si1 116.6(4) . . ?
C8 C7 C12 122.2(5) . . ?
C8 C7 P1 120.5(4) . . ?
C12 C7 P1 117.3(4) . . ?
C7 C8 C9 119.0(6) . . ?
C7 C8 H8 120.5 . . ?
C9 C8 H8 120.5 . . ?
C10 C9 C8 119.6(6) . . ?
C10 C9 H9 120.2 . . ?
C8 C9 H9 120.2 . . ?
C11 C10 C9 121.4(5) . . ?
C11 C10 H10 119.3 . . ?
C9 C10 H10 119.3 . . ?
C10 C11 C12 121.0(6) . . ?
C10 C11 H11 119.5 . . ?
C12 C11 H11 119.5 . . ?
C11 C12 C7 116.7(5) . . ?
C11 C12 Si1 129.3(5) . . ?
C7 C12 Si1 114.0(4) . . ?
C14 C13 C18 121.3(5) . . ?
C14 C13 P1 121.7(5) . . ?
C18 C13 P1 117.0(4) . . ?
C15 C14 C13 119.3(6) . . ?
C15 C14 H14 120.4 . . ?
C13 C14 H14 120.4 . . ?
C16 C15 C14 120.5(6) . . ?
C16 C15 H15 119.7 . . ?
C14 C15 H15 119.7 . . ?
C15 C16 C17 120.6(6) . . ?
C15 C16 H16 119.7 . . ?
C17 C16 H16 119.7 . . ?
C18 C17 C16 119.9(6) . . ?
C18 C17 H17 120.0 . . ?
C16 C17 H17 120.0 . . ?
C17 C18 C13 118.3(5) . . ?
C17 C18 Si1 126.8(5) . . ?
C13 C18 Si1 114.9(4) . . ?
C20 C19 C24 116.7(5) . . ?
C20 C19 Si1 124.8(4) . . ?
C24 C19 Si1 118.5(4) . . ?
C21 C20 C19 121.8(5) . . ?
C21 C20 H20 119.1 . . ?
C19 C20 H20 119.1 . . ?
C20 C21 C22 120.1(5) . . ?
C20 C21 H21 119.9 . . ?
C22 C21 H21 119.9 . . ?
C21 C22 C23 119.0(5) . . ?
C21 C22 C25 119.4(5) . . ?
C23 C22 C25 121.6(6) . . ?
C24 C23 C22 120.0(6) . . ?
C24 C23 H23 120.0 . . ?
C22 C23 H23 120.0 . . ?
C23 C24 C19 122.3(5) . . ?
C23 C24 H24 118.9 . . ?
C19 C24 H24 118.9 . . ?
C26 C25 C29 117.6(6) . . ?
C26 C25 C22 122.0(6) . . ?
C29 C25 C22 120.4(5) . . ?
C25 C26 C27 119.2(6) . . ?
C25 C26 H26 120.4 . . ?
C27 C26 H26 120.4 . . ?
N1 C27 C26 124.9(6) . . ?
N1 C27 H27 117.6 . . ?
C26 C27 H27 117.6 . . ?
N1 C28 C29 123.2(7) . . ?
N1 C28 H28 118.4 . . ?
C29 C28 H28 118.4 . . ?
C25 C29 C28 119.1(6) . . ?
C25 C29 H29 120.5 . . ?
C28 C29 H29 120.5 . . ?
Cl3 C30 Cl4 110.4(4) . . ?
Cl3 C30 Cl5 109.5(4) . . ?
Cl4 C30 Cl5 111.0(4) . . ?
Cl3 C30 H30 108.6 . . ?
Cl4 C30 H30 108.6 . . ?
Cl5 C30 H30 108.6 . . ?
C31 O1 C34 107.9(12) . . ?
O1 C31 C32 106.0(13) . . ?
O1 C31 H31A 110.5 . . ?
C32 C31 H31A 110.5 . . ?
O1 C31 H31B 110.5 . . ?
C32 C31 H31B 110.5 . . ?
H31A C31 H31B 108.7 . . ?
C31 C32 C33 100.1(15) . . ?
C31 C32 H32A 111.8 . . ?
C33 C32 H32A 111.8 . . ?
C31 C32 H32B 111.8 . . ?
C33 C32 H32B 111.8 . . ?
H32A C32 H32B 109.5 . . ?
C34 C33 C32 109.1(16) . . ?
C34 C33 H33A 109.9 . . ?
C32 C33 H33A 109.9 . . ?
C34 C33 H33B 109.9 . . ?
C32 C33 H33B 109.9 . . ?
H33A C33 H33B 108.3 . . ?
O1 C34 C33 101.2(13) . . ?
O1 C34 H34A 111.5 . . ?
C33 C34 H34A 111.5 . . ?
O1 C34 H34B 111.5 . . ?
C33 C34 H34B 111.5 . . ?
H34A C34 H34B 109.3 . . ?

loop_
_geom_bond_atom_site_label_1
_geom_bond_atom_site_label_2
_geom_bond_distance
_geom_bond_site_symmetry_2
_geom_bond_publ_flag
Hg1 Cl2 2.3900(17) . ?
Hg1 P1 2.4022(16) . ?
Hg1 Cl1 2.5352(17) . ?
Hg1 Cl1 2.7806(17) 2_666 ?
Cl3 C30 1.754(7) . ?
Cl4 C30 1.756(7) . ?
Cl5 C30 1.763(7) . ?
P1 C1 1.817(6) . ?
P1 C13 1.818(6) . ?
P1 C7 1.819(6) . ?
Si1 C19 1.841(6) . ?
Si1 C18 1.877(6) . ?
Si1 C12 1.880(6) . ?
Si1 C6 1.885(6) . ?
N1 C28 1.338(9) . ?
N1 C27 1.340(9) . ?
C1 C2 1.393(8) . ?
C1 C6 1.406(8) . ?
C2 C3 1.399(9) . ?
C2 H2 0.9500 . ?
C3 C4 1.384(9) . ?
C3 H3 0.9500 . ?
C4 C5 1.401(8) . ?
C4 H4 0.9500 . ?
C5 C6 1.392(8) . ?
C5 H5 0.9500 . ?
C7 C8 1.387(8) . ?
C7 C12 1.421(8) . ?
C8 C9 1.403(8) . ?
C8 H8 0.9500 . ?
C9 C10 1.381(8) . ?
C9 H9 0.9500 . ?
C10 C11 1.381(9) . ?
C10 H10 0.9500 . ?
C11 C12 1.406(8) . ?
C11 H11 0.9500 . ?
C13 C14 1.400(8) . ?
C13 C18 1.406(8) . ?
C14 C15 1.387(9) . ?
C14 H14 0.9500 . ?
C15 C16 1.373(10) . ?
C15 H15 0.9500 . ?
C16 C17 1.411(8) . ?
C16 H16 0.9500 . ?
C17 C18 1.398(8) . ?
C17 H17 0.9500 . ?
C19 C20 1.408(7) . ?
C19 C24 1.408(8) . ?
C20 C21 1.390(8) . ?
C20 H20 0.9500 . ?
C21 C22 1.401(9) . ?
C21 H21 0.9500 . ?
C22 C23 1.404(8) . ?
C22 C25 1.486(8) . ?
C23 C24 1.382(9) . ?
C23 H23 0.9500 . ?
C24 H24 0.9500 . ?
C25 C26 1.379(8) . ?
C25 C29 1.396(9) . ?
C26 C27 1.379(9) . ?
C26 H26 0.9500 . ?
C27 H27 0.9500 . ?
C28 C29 1.405(9) . ?
C28 H28 0.9500 . ?
C29 H29 0.9500 . ?
C30 H30 1.0000 . ?
O1 C31 1.408(9) . ?
O1 C34 1.416(9) . ?
C31 C32 1.505(9) . ?
C31 H31A 0.9900 . ?
C31 H31B 0.9900 . ?
C32 C33 1.518(10) . ?
C32 H32A 0.9900 . ?
C32 H32B 0.9900 . ?
C33 C34 1.516(10) . ?
C33 H33A 0.9900 . ?
C33 H33B 0.9900 . ?
C34 H34A 0.9900 . ?
C34 H34B 0.9900 . ?
